data_2108778
loop_
_publ_author_name
'Safari, Fatemeh'
'Katrusiak, Andrzej'

_publ_section_title
;
 Structure--property relationships of molecular shape and orientation with
 compression and expansion of xylitol
;
_journal_issue 2
_journal_name_full 'Acta Crystallographica Section B'
_journal_page_first
;
;
_journal_paper_doi 10.1107/S2052520621000445
_journal_volume 77
_journal_year 2021
_chemical_absolute_configuration rm
_chemical_formula_moiety 'C5 H12 O5'
_chemical_formula_sum 'C5 H12 O5'
_chemical_formula_weight 152.15
_chemical_name_common xylitol
_space_group_crystal_system orthorhombic
_space_group_IT_number 19
_space_group_name_Hall 'P 2ac 2ab'
_space_group_name_H-M_alt 'P 21 21 21'
_atom_sites_solution_hydrogens geom
_audit_creation_date 2020-04-29
_audit_creation_method
;
Olex2 1.2
(compiled 2017.03.28 svn.r3405 for OlexSys, GUI svn.r5337)
;
_cell_angle_alpha 90
_cell_angle_beta 90
_cell_angle_gamma 90
_cell_formula_units_Z 4
_cell_length_a 8.105(9)
_cell_length_b 8.752(6)
_cell_length_c 8.462(2)
_cell_measurement_reflns_used 402
_cell_measurement_temperature 296.0(1)
_cell_measurement_theta_max 18.4280
_cell_measurement_theta_min 3.4200
_cell_volume 600.3(8)
_computing_molecular_graphics 'Olex2 (Dolomanov et al., 2009)'
_computing_publication_material 'Olex2 (Dolomanov et al., 2009)'
_computing_structure_refinement 'ShelXL (Sheldrick, 2015)'
_diffrn_ambient_temperature 296(2)
_diffrn_measured_fraction_theta_full 0.322
_diffrn_measured_fraction_theta_max 0.290
_diffrn_measurement_device_type 'multiwire proportional'
_diffrn_measurement_method 'phi and omega scans'
_diffrn_radiation_monochromator graphite
_diffrn_radiation_type MoK\a
_diffrn_radiation_wavelength 0.71073
_diffrn_reflns_av_R_equivalents 0.1200
_diffrn_reflns_av_unetI/netI 0.0838
_diffrn_reflns_Laue_measured_fraction_full 0.322
_diffrn_reflns_Laue_measured_fraction_max 0.290
_diffrn_reflns_limit_h_max 7
_diffrn_reflns_limit_h_min -7
_diffrn_reflns_limit_k_max 8
_diffrn_reflns_limit_k_min -8
_diffrn_reflns_limit_l_max 10
_diffrn_reflns_limit_l_min -10
_diffrn_reflns_number 2462
_diffrn_reflns_point_group_measured_fraction_full 0.340
_diffrn_reflns_point_group_measured_fraction_max 0.304
_diffrn_reflns_theta_full 25.242
_diffrn_reflns_theta_max 26.775
_diffrn_reflns_theta_min 3.426
_exptl_absorpt_coefficient_mu 0.152
_exptl_absorpt_correction_type none
_exptl_crystal_density_diffrn 1.684
_exptl_crystal_description prism
_exptl_crystal_F_000 328
_exptl_crystal_size_max 0.15
_exptl_crystal_size_mid 0.11
_exptl_crystal_size_min 0.1
_refine_diff_density_max 0.176
_refine_diff_density_min -0.148
_refine_diff_density_rms 0.045
_refine_ls_abs_structure_details
;
 Flack x determined using 84 quotients [(I+)-(I-)]/[(I+)+(I-)]
 (Parsons, Flack and Wagner, Acta Cryst. B69 (2013) 249-259).
;
_refine_ls_abs_structure_Flack -5.6(10)
_refine_ls_extinction_method none
_refine_ls_goodness_of_fit_ref 1.036
_refine_ls_hydrogen_treatment constr
_refine_ls_matrix_type full
_refine_ls_number_parameters 95
_refine_ls_number_reflns 391
_refine_ls_number_restraints 60
_refine_ls_restrained_S_all 0.955
_refine_ls_R_factor_all 0.1025
_refine_ls_R_factor_gt 0.0544
_refine_ls_shift/su_max 0.000
_refine_ls_shift/su_mean 0.000
_refine_ls_structure_factor_coef Fsqd
_refine_ls_weighting_details 'w=1/[\s^2^(Fo^2^)+(0.0731P)^2^] where P=(Fo^2^+2Fc^2^)/3'
_refine_ls_weighting_scheme calc
_refine_ls_wR_factor_gt 0.1187
_refine_ls_wR_factor_ref 0.1382
_reflns_Friedel_coverage 0.753
_reflns_Friedel_fraction_full 0.367
_reflns_Friedel_fraction_max 0.326
_reflns_number_gt 256
_reflns_number_total 391
_reflns_threshold_expression 'I > 2\s(I)'
_cod_data_source_file um5047sup1.cif
_cod_data_source_block Xylitol2GPa
_cod_database_code 2108778
_shelx_shelxl_version_number 2014/7
_shelx_space_group_comment
;
The symmetry employed for this shelxl refinement is uniquely defined
by the following loop, which should always be used as a source of
symmetry information in preference to the above space-group names.
They are only intended as comments.
;
_olex2_refinement_description
;
1. Fixed Uiso
 At 1.2 times of:
  All C(H) groups, All C(H,H) groups
 At 1.5 times of:
  All O(H) groups
2. Rigid body (RIGU) restrains
 O1, C1, C2, O2, C3, O3, C4, C5, O5, O4
 with sigma for 1-2 distances of 0.004 and sigma for 1-3 distances of 0.004
3.a Ternary CH refined with riding coordinates:
 C3(H3A), C2(H2A), C4(H4A)
3.b Secondary CH2 refined with riding coordinates:
 C1(H1A,H1B), C5(H5A,H5B)
3.c Tetrahedral OH refined with riding coordinates:
 O1(H1)
3.d Idealised tetrahedral OH refined as rotating group:
 O4(H4), O2(H2), O3(H3), O5(H5)
;
_olex2_submission_special_instructions 'No special instructions were received'

loop_
_space_group_symop_operation_xyz
'x, y, z'
'-x+1/2, -y, z+1/2'
'x+1/2, -y+1/2, -z'
'-x, y+1/2, -z+1/2'

loop_
_atom_site_label
_atom_site_type_symbol
_atom_site_fract_x
_atom_site_fract_y
_atom_site_fract_z
_atom_site_U_iso_or_equiv
_atom_site_adp_type
_atom_site_occupancy
_atom_site_site_symmetry_order
_atom_site_calc_flag
_atom_site_refinement_flags_posn
_atom_site_refinement_flags_adp
_atom_site_refinement_flags_occupancy
_atom_site_disorder_assembly
_atom_site_disorder_group
O4 O 0.4713(17) 0.6411(15) 0.6202(9) 0.049(4) Uani 1 1 d . U . . .
H4 H 0.508617 0.591239 0.694048 0.073 Uiso 1 1 calc GR . . . .
O2 O 0.8612(19) 0.5724(16) 0.2970(12) 0.048(4) Uani 1 1 d . U . . .
H2 H 0.912272 0.648148 0.326537 0.072 Uiso 1 1 calc GR . . . .
O3 O 0.5648(18) 0.7185(14) 0.3064(10) 0.049(3) Uani 1 1 d . U . . .
H3 H 0.571588 0.718492 0.209672 0.073 Uiso 1 1 calc GR . . . .
O1 O 0.9293(19) 0.3221(14) 0.4947(11) 0.050(4) Uani 1 1 d . U . . .
H1 H 0.988873 0.397776 0.492795 0.075 Uiso 1 1 calc R . . . .
O5 O 0.1512(18) 0.5312(17) 0.5375(12) 0.055(4) Uani 1 1 d . U . . .
H5 H 0.148226 0.598721 0.604614 0.082 Uiso 1 1 calc GR . . . .
C3 C 0.575(3) 0.566(2) 0.3631(16) 0.042(4) Uani 1 1 d . U . . .
H3A H 0.548992 0.498491 0.274501 0.051 Uiso 1 1 calc R . . . .
C2 C 0.747(3) 0.529(2) 0.4148(19) 0.047(4) Uani 1 1 d . U . . .
H2A H 0.771658 0.583747 0.512999 0.057 Uiso 1 1 calc R . . . .
C1 C 0.767(3) 0.363(2) 0.441(2) 0.048(5) Uani 1 1 d . U . . .
H1A H 0.686158 0.329015 0.518042 0.057 Uiso 1 1 calc R . . . .
H1B H 0.744030 0.309376 0.342459 0.057 Uiso 1 1 calc R . . . .
C4 C 0.443(3) 0.543(2) 0.4882(13) 0.043(4) Uani 1 1 d . U . . .
H4A H 0.449823 0.436775 0.525173 0.052 Uiso 1 1 calc R . . . .
C5 C 0.274(3) 0.568(2) 0.4211(17) 0.045(5) Uani 1 1 d . U . . .
H5A H 0.261785 0.673926 0.389259 0.054 Uiso 1 1 calc R . . . .
H5B H 0.258392 0.504301 0.328502 0.054 Uiso 1 1 calc R . . . .

loop_
_atom_site_aniso_label
_atom_site_aniso_U_11
_atom_site_aniso_U_22
_atom_site_aniso_U_33
_atom_site_aniso_U_23
_atom_site_aniso_U_13
_atom_site_aniso_U_12
O4 0.015(18) 0.080(14) 0.052(4) -0.001(6) -0.013(7) 0.002(6)
O2 0.024(14) 0.062(14) 0.059(6) 0.002(6) 0.008(7) 0.000(5)
O3 0.023(15) 0.069(13) 0.053(5) 0.004(5) -0.005(7) 0.002(5)
O1 0.010(18) 0.061(16) 0.079(6) 0.007(7) -0.012(9) -0.011(6)
O5 0.012(16) 0.086(16) 0.066(5) -0.006(6) 0.005(7) -0.005(6)
C3 0.016(13) 0.070(12) 0.042(6) -0.001(8) 0.001(9) 0.004(7)
C2 0.012(13) 0.067(13) 0.063(9) 0.008(8) -0.002(9) 0.004(8)
C1 0.009(19) 0.062(13) 0.072(11) 0.005(9) 0.002(10) -0.008(8)
C4 0.010(13) 0.076(16) 0.044(7) 0.000(7) -0.006(7) 0.003(7)
C5 0.012(14) 0.088(18) 0.036(8) 0.001(7) -0.005(7) 0.007(8)

loop_
_atom_type_symbol
_atom_type_description
_atom_type_scat_dispersion_real
_atom_type_scat_dispersion_imag
_atom_type_scat_source
C C 0.0033 0.0016 'International Tables Vol C Tables 4.2.6.8 and 6.1.1.4'
H H 0.0000 0.0000 'International Tables Vol C Tables 4.2.6.8 and 6.1.1.4'
O O 0.0106 0.0060 'International Tables Vol C Tables 4.2.6.8 and 6.1.1.4'

loop_
_geom_angle_atom_site_label_1
_geom_angle_atom_site_label_2
_geom_angle_atom_site_label_3
_geom_angle
_geom_angle_site_symmetry_1
_geom_angle_site_symmetry_3
_geom_angle_publ_flag
O3 C3 C2 111.1(15) . . ?
O3 C3 C4 108.7(13) . . ?
C2 C3 C4 115.1(13) . . ?
O2 C2 C3 110.2(15) . . ?
O2 C2 C1 107.3(15) . . ?
C1 C2 C3 111.0(15) . . ?
O1 C1 C2 112.8(16) . . ?
O4 C4 C3 110.4(15) . . ?
O4 C4 C5 110.6(15) . . ?
C5 C4 C3 111.2(11) . . ?
O5 C5 C4 109.9(12) . . ?

loop_
_geom_bond_atom_site_label_1
_geom_bond_atom_site_label_2
_geom_bond_distance
_geom_bond_site_symmetry_2
_geom_bond_publ_flag
O4 C4 1.430(17) . ?
O2 C2 1.41(2) . ?
O3 C3 1.419(18) . ?
O1 C1 1.44(2) . ?
O5 C5 1.435(18) . ?
C3 C2 1.49(2) . ?
C3 C4 1.52(2) . ?
C2 C1 1.48(3) . ?
C4 C5 1.50(2) . ?

_cod_database_fobs_code 2108778
